data_7236480
loop_
_publ_author_name
'Chen, Min'
'Xu, Wen-Ming'
'Tian, Jia-Yue'
'Cui, Hui'
'Zhang, Jiao-Xing'
'Liu, Chun-Sen'
'Du, Miao'

_publ_section_title
;
 A terbium(iii) lanthanide--organic framework as a platform for a
 recyclable multi-responsive luminescent sensor
;
_journal_issue 8
_journal_name_full 'Journal of Materials Chemistry C'
_journal_page_first 2015
_journal_paper_doi 10.1039/C6TC05615F
_journal_volume 5
_journal_year 2017
_chemical_formula_sum 'C33 H29 O10 Tb'
_chemical_formula_weight 744.48
_space_group_IT_number 15
_space_group_name_Hall '-C 2yc'
_space_group_name_H-M_alt 'C 1 2/c 1'
_symmetry_cell_setting monoclinic
_symmetry_space_group_name_H-M 'C 1 2/c 1'
_atom_sites_solution_hydrogens geom
_atom_sites_solution_primary direct
_atom_sites_solution_secondary difmap
_audit_creation_method SHELXL-97
_audit_update_record
;
2016-10-14 deposited with the CCDC.
2017-01-19 downloaded from the CCDC.
;
_cell_angle_alpha 90.00
_cell_angle_beta 111.272(8)
_cell_angle_gamma 90.00
_cell_formula_units_Z 8
_cell_length_a 30.773(2)
_cell_length_b 9.3088(4)
_cell_length_c 30.411(2)
_cell_measurement_reflns_used 5902
_cell_measurement_temperature 294(2)
_cell_measurement_theta_max 73.0640
_cell_measurement_theta_min 5.0060
_cell_volume 8118.0(9)
_computing_cell_refinement
;
CrysAlisPro, Agilent Technologies,
Version 1.171.37.35 (release 13-08-2014 CrysAlis171 .NET)
(compiled Aug 13 2014,18:06:01)
;
_computing_data_collection
;
CrysAlisPro, Agilent Technologies,
Version 1.171.37.35 (release 13-08-2014 CrysAlis171 .NET)
(compiled Aug 13 2014,18:06:01)
;
_computing_data_reduction
;
CrysAlisPro, Agilent Technologies,
Version 1.171.37.35 (release 13-08-2014 CrysAlis171 .NET)
(compiled Aug 13 2014,18:06:01)
;
_computing_molecular_graphics 'SHELXTL (Sheldrick, 2008)'
_computing_publication_material 'SHELXTL and PLATON (Spek, 2009)'
_computing_structure_refinement 'SHELXL97 (Sheldrick, 2008)'
_computing_structure_solution 'SHELXS97 (Sheldrick, 2008)'
_diffrn_ambient_temperature 294(2)
_diffrn_measured_fraction_theta_full 0.999
_diffrn_measured_fraction_theta_max 0.999
_diffrn_measurement_device_type 'SuperNova, Dual, Cu at zero, AtlasS2'
_diffrn_measurement_method '\w scans'
_diffrn_radiation_monochromator mirror
_diffrn_radiation_source 'SuperNova (Cu) X-ray Source'
_diffrn_radiation_type CuK\a
_diffrn_radiation_wavelength 1.54184
_diffrn_reflns_av_R_equivalents 0.0447
_diffrn_reflns_av_sigmaI/netI 0.0575
_diffrn_reflns_limit_h_max 36
_diffrn_reflns_limit_h_min -35
_diffrn_reflns_limit_k_max 11
_diffrn_reflns_limit_k_min -8
_diffrn_reflns_limit_l_max 36
_diffrn_reflns_limit_l_min -36
_diffrn_reflns_number 14798
_diffrn_reflns_theta_full 67.07
_diffrn_reflns_theta_max 67.07
_diffrn_reflns_theta_min 3.50
_exptl_absorpt_coefficient_mu 8.940
_exptl_absorpt_correction_T_max 0.2960
_exptl_absorpt_correction_T_min 0.2228
_exptl_absorpt_correction_type multi-scan
_exptl_absorpt_process_details
;
CrysAlisPro, Agilent Technologies,
Version 1.171.37.35 (release 13-08-2014 CrysAlis171 .NET)
(compiled Aug 13 2014,18:06:01)
Empirical absorption correction using spherical harmonics,
 implemented in SCALE3 ABSPACK scaling algorithm.
;
_exptl_crystal_colour colorless
_exptl_crystal_density_diffrn 1.218
_exptl_crystal_density_method 'not measured'
_exptl_crystal_description prism
_exptl_crystal_F_000 2976
_exptl_crystal_size_max 0.24
_exptl_crystal_size_mid 0.18
_exptl_crystal_size_min 0.18
_platon_squeeze_details
;
;
_refine_diff_density_max 4.875
_refine_diff_density_min -1.433
_refine_diff_density_rms 0.195
_refine_ls_extinction_method none
_refine_ls_goodness_of_fit_ref 0.841
_refine_ls_hydrogen_treatment constr
_refine_ls_matrix_type full
_refine_ls_number_parameters 400
_refine_ls_number_reflns 7242
_refine_ls_number_restraints 0
_refine_ls_restrained_S_all 0.841
_refine_ls_R_factor_all 0.1023
_refine_ls_R_factor_gt 0.0935
_refine_ls_shift/su_max 0.000
_refine_ls_shift/su_mean 0.000
_refine_ls_structure_factor_coef Fsqd
_refine_ls_weighting_details 'calc w=1/[\s^2^(Fo^2^)+(0.1662P)^2^+124.2916P] where P=(Fo^2^+2Fc^2^)/3'
_refine_ls_weighting_scheme calc
_refine_ls_wR_factor_gt 0.2304
_refine_ls_wR_factor_ref 0.2403
_reflns_number_gt 5954
_reflns_number_total 7242
_reflns_threshold_expression >2sigma(I)
_cod_data_source_file c6tc05615f2.cif
_cod_data_source_block 534-MOF-Tb
_cod_original_cell_volume 8118.2(9)
_cod_original_sg_symbol_H-M 'C 2/c'
_cod_database_code 7236480

loop_
_symmetry_equiv_pos_as_xyz
'x, y, z'
'-x, y, -z+1/2'
'x+1/2, y+1/2, z'
'-x+1/2, y+1/2, -z+1/2'
'-x, -y, -z'
'x, -y, z-1/2'
'-x+1/2, -y+1/2, -z'
'x+1/2, -y+1/2, z-1/2'

loop_
_atom_site_label
_atom_site_type_symbol
_atom_site_fract_x
_atom_site_fract_y
_atom_site_fract_z
_atom_site_U_iso_or_equiv
_atom_site_adp_type
_atom_site_occupancy
_atom_site_symmetry_multiplicity
_atom_site_calc_flag
_atom_site_refinement_flags
Tb1 Tb 0.244872(16) -0.04529(5) 0.477798(17) 0.0497(2) Uani 1 1 d .
C1 C 0.3181(3) 0.2436(10) 0.5202(4) 0.061(2) Uani 1 1 d .
C2 C 0.3653(3) 0.2699(9) 0.5175(4) 0.062(2) Uani 1 1 d .
C3 C 0.3813(4) 0.1795(11) 0.4898(4) 0.068(3) Uani 1 1 d .
H3 H 0.3636 0.1006 0.4748 0.082 Uiso 1 1 calc R
C4 C 0.4230(4) 0.2074(11) 0.4849(4) 0.072(3) Uani 1 1 d .
H4 H 0.4322 0.1524 0.4642 0.087 Uiso 1 1 calc R
C5 C 0.4523(3) 0.3189(12) 0.5109(4) 0.067(3) Uani 1 1 d .
H5 H 0.4814 0.3356 0.5090 0.081 Uiso 1 1 calc R
C6 C 0.4360(3) 0.4022(10) 0.5394(3) 0.058(2) Uani 1 1 d .
C7 C 0.3930(3) 0.3835(9) 0.5417(3) 0.056(2) Uani 1 1 d .
H7 H 0.3823 0.4461 0.5594 0.068 Uiso 1 1 calc R
C8 C 0.6763(3) 0.7517(11) 0.9221(3) 0.060(2) Uani 1 1 d .
C9 C 0.6364(3) 0.8406(10) 0.8905(3) 0.0512(19) Uani 1 1 d .
C10 C 0.6144(3) 0.7943(11) 0.8436(3) 0.058(2) Uani 1 1 d .
H10 H 0.6244 0.7116 0.8330 0.069 Uiso 1 1 calc R
C11 C 0.5771(3) 0.8746(13) 0.8133(3) 0.066(3) Uani 1 1 d .
C12 C 0.5624(4) 0.9971(16) 0.8301(4) 0.080(3) Uani 1 1 d .
H12 H 0.5384 1.0522 0.8095 0.096 Uiso 1 1 calc R
C13 C 0.5821(4) 1.0380(12) 0.8756(4) 0.076(3) Uani 1 1 d .
H13 H 0.5704 1.1160 0.8869 0.091 Uiso 1 1 calc R
C14 C 0.6205(4) 0.9606(12) 0.9056(4) 0.070(3) Uani 1 1 d .
H14 H 0.6356 0.9917 0.9365 0.084 Uiso 1 1 calc R
C15 C 0.6903(3) 1.3043(9) 0.5449(3) 0.0532(19) Uani 1 1 d .
C16 C 0.6504(3) 1.3208(9) 0.5624(3) 0.054(2) Uani 1 1 d .
C17 C 0.6333(4) 1.4544(10) 0.5685(4) 0.073(3) Uani 1 1 d .
H17 H 0.6468 1.5374 0.5620 0.087 Uiso 1 1 calc R
C18 C 0.5974(5) 1.4641(11) 0.5836(5) 0.083(3) Uani 1 1 d .
H18 H 0.5870 1.5547 0.5882 0.099 Uiso 1 1 calc R
C19 C 0.5750(3) 1.3412(11) 0.5928(4) 0.065(2) Uani 1 1 d .
H19 H 0.5498 1.3488 0.6027 0.078 Uiso 1 1 calc R
C20 C 0.5927(3) 1.2067(10) 0.5862(3) 0.056(2) Uani 1 1 d .
C21 C 0.6297(3) 1.1980(10) 0.5718(3) 0.053(2) Uani 1 1 d .
H21 H 0.6412 1.1082 0.5682 0.064 Uiso 1 1 calc R
C22 C 0.4495(3) 0.6120(11) 0.5883(3) 0.058(2) Uani 1 1 d .
H22A H 0.4362 0.5632 0.6086 0.070 Uiso 1 1 calc R
H22B H 0.4253 0.6689 0.5656 0.070 Uiso 1 1 calc R
C23 C 0.5744(4) 0.7426(14) 0.7443(3) 0.078(3) Uani 1 1 d .
H23A H 0.5701 0.6439 0.7522 0.093 Uiso 1 1 calc R
H23B H 0.6075 0.7613 0.7531 0.093 Uiso 1 1 calc R
C24 C 0.5352(4) 1.0808(12) 0.6084(4) 0.071(3) Uani 1 1 d .
H24A H 0.5073 1.1066 0.5819 0.085 Uiso 1 1 calc R
H24B H 0.5397 1.1511 0.6332 0.085 Uiso 1 1 calc R
C25 C 0.4891(3) 0.7079(10) 0.6173(3) 0.0522(19) Uani 1 1 d .
C26 C 0.5151(3) 0.6720(11) 0.6636(3) 0.058(2) Uani 1 1 d .
C27 C 0.5480(3) 0.7720(11) 0.6916(3) 0.057(2) Uani 1 1 d .
C28 C 0.5554(3) 0.9000(12) 0.6731(3) 0.061(2) Uani 1 1 d .
C29 C 0.5297(3) 0.9348(11) 0.6258(3) 0.058(2) Uani 1 1 d .
C30 C 0.4968(3) 0.8370(11) 0.5974(3) 0.055(2) Uani 1 1 d .
C31 C 0.5068(5) 0.5306(14) 0.6837(5) 0.089(4) Uani 1 1 d .
H31A H 0.4880 0.5464 0.7025 0.133 Uiso 1 1 calc R
H31B H 0.5362 0.4898 0.7031 0.133 Uiso 1 1 calc R
H31C H 0.4910 0.4657 0.6585 0.133 Uiso 1 1 calc R
C32 C 0.5919(4) 1.0057(16) 0.7035(4) 0.090(4) Uani 1 1 d .
H32A H 0.6011 1.0690 0.6835 0.135 Uiso 1 1 calc R
H32B H 0.6186 0.9537 0.7237 0.135 Uiso 1 1 calc R
H32C H 0.5789 1.0610 0.7224 0.135 Uiso 1 1 calc R
C33 C 0.4697(4) 0.8712(14) 0.5460(3) 0.074(3) Uani 1 1 d .
H33A H 0.4863 0.9421 0.5353 0.111 Uiso 1 1 calc R
H33B H 0.4395 0.9077 0.5427 0.111 Uiso 1 1 calc R
H33C H 0.4662 0.7855 0.5275 0.111 Uiso 1 1 calc R
O1 O 0.3015(2) 0.1217(6) 0.5095(3) 0.085(3) Uani 1 1 d .
O2 O 0.3009(2) 0.3437(6) 0.5344(2) 0.0606(16) Uani 1 1 d .
O3 O 0.6791(3) 0.6263(7) 0.9131(2) 0.0720(19) Uani 1 1 d .
O4 O 0.7063(2) 0.8110(7) 0.9590(2) 0.0610(16) Uani 1 1 d .
O5 O 0.7010(2) 1.4132(7) 0.5259(2) 0.0605(15) Uani 1 1 d .
O6 O 0.7089(3) 1.1865(7) 0.5508(3) 0.0707(18) Uani 1 1 d .
O7 O 0.4674(2) 0.5101(8) 0.5646(2) 0.0639(16) Uani 1 1 d .
O8 O 0.5535(2) 0.8415(11) 0.7675(2) 0.089(3) Uani 1 1 d .
O9 O 0.5749(3) 1.0795(8) 0.5941(3) 0.074(2) Uani 1 1 d .
O10 O 0.2513(4) 0.0784(10) 0.4092(4) 0.111(3) Uani 1 1 d .
H10B H 0.2309 0.0420 0.3847 0.166 Uiso 1 1 d R
H10A H 0.2458 0.1676 0.4104 0.166 Uiso 1 1 d R

loop_
_atom_site_aniso_label
_atom_site_aniso_U_11
_atom_site_aniso_U_22
_atom_site_aniso_U_33
_atom_site_aniso_U_23
_atom_site_aniso_U_13
_atom_site_aniso_U_12
Tb1 0.0514(3) 0.0294(3) 0.0614(3) 0.00395(19) 0.0122(2) -0.01378(19)
C1 0.054(5) 0.042(5) 0.077(6) 0.010(4) 0.010(4) 0.000(4)
C2 0.055(5) 0.037(4) 0.081(6) 0.001(4) 0.009(4) -0.006(4)
C3 0.074(6) 0.045(5) 0.080(6) -0.017(5) 0.020(5) -0.008(5)
C4 0.076(7) 0.051(5) 0.085(7) -0.024(5) 0.023(5) 0.002(5)
C5 0.051(5) 0.071(6) 0.075(6) -0.016(5) 0.018(4) 0.003(5)
C6 0.057(5) 0.050(5) 0.061(5) -0.009(4) 0.016(4) -0.007(4)
C7 0.066(5) 0.038(4) 0.064(5) -0.008(4) 0.022(4) -0.005(4)
C8 0.058(5) 0.069(6) 0.048(5) 0.002(4) 0.013(4) -0.009(5)
C9 0.046(4) 0.051(5) 0.052(4) 0.004(4) 0.013(3) 0.005(4)
C10 0.053(5) 0.068(6) 0.047(4) 0.000(4) 0.012(4) 0.008(4)
C11 0.053(5) 0.095(8) 0.045(4) 0.004(5) 0.013(4) 0.010(5)
C12 0.058(6) 0.107(9) 0.069(6) 0.015(6) 0.014(5) 0.025(6)
C13 0.070(6) 0.076(7) 0.072(6) -0.005(5) 0.015(5) 0.032(5)
C14 0.059(5) 0.081(7) 0.062(5) -0.011(5) 0.010(4) 0.020(5)
C15 0.051(4) 0.044(5) 0.065(5) 0.007(4) 0.022(4) 0.002(4)
C16 0.067(5) 0.045(4) 0.049(4) 0.003(4) 0.019(4) -0.008(4)
C17 0.088(7) 0.046(5) 0.091(7) 0.013(5) 0.042(6) 0.000(5)
C18 0.100(9) 0.046(6) 0.119(10) 0.012(6) 0.059(8) 0.001(5)
C19 0.060(5) 0.061(6) 0.081(6) 0.001(5) 0.034(5) 0.002(5)
C20 0.066(5) 0.044(5) 0.054(5) -0.001(4) 0.020(4) -0.009(4)
C21 0.062(5) 0.049(5) 0.058(5) -0.004(4) 0.033(4) -0.009(4)
C22 0.059(5) 0.062(6) 0.057(5) -0.018(4) 0.024(4) -0.018(4)
C23 0.079(7) 0.101(9) 0.043(5) 0.001(5) 0.011(4) 0.000(6)
C24 0.077(7) 0.065(6) 0.076(6) -0.007(5) 0.034(5) -0.017(5)
C25 0.052(4) 0.058(5) 0.048(4) -0.012(4) 0.020(4) -0.015(4)
C26 0.062(5) 0.066(6) 0.047(4) -0.002(4) 0.023(4) -0.012(4)
C27 0.058(5) 0.069(6) 0.043(4) -0.001(4) 0.016(4) -0.008(4)
C28 0.051(5) 0.073(6) 0.057(5) -0.014(5) 0.016(4) -0.018(4)
C29 0.063(5) 0.063(6) 0.053(5) 0.002(4) 0.027(4) -0.020(4)
C30 0.053(5) 0.068(6) 0.043(4) -0.003(4) 0.016(3) -0.013(4)
C31 0.115(10) 0.080(8) 0.079(7) 0.008(6) 0.044(7) -0.023(7)
C32 0.080(8) 0.097(9) 0.081(7) -0.023(7) 0.016(6) -0.038(7)
C33 0.080(7) 0.091(8) 0.050(5) -0.003(5) 0.022(5) -0.011(6)
O1 0.053(4) 0.028(3) 0.158(7) -0.013(4) 0.019(4) -0.025(3)
O2 0.066(4) 0.028(3) 0.090(4) 0.004(3) 0.031(3) -0.013(3)
O3 0.074(4) 0.050(4) 0.069(4) 0.003(3) -0.002(3) 0.012(3)
O4 0.046(3) 0.063(4) 0.059(3) 0.000(3) 0.001(3) 0.008(3)
O5 0.064(4) 0.049(3) 0.084(4) 0.005(3) 0.045(3) -0.004(3)
O6 0.085(5) 0.053(4) 0.092(5) 0.017(3) 0.054(4) 0.010(3)
O7 0.052(3) 0.068(4) 0.074(4) -0.027(3) 0.026(3) -0.020(3)
O8 0.057(4) 0.152(8) 0.046(3) 0.000(4) 0.006(3) 0.027(5)
O9 0.093(5) 0.054(4) 0.100(5) -0.015(4) 0.064(4) -0.024(4)
O10 0.161(9) 0.074(5) 0.115(7) 0.046(5) 0.072(7) 0.010(6)

loop_
_atom_type_symbol
_atom_type_description
_atom_type_scat_dispersion_real
_atom_type_scat_dispersion_imag
_atom_type_scat_source
C C 0.0181 0.0091 'International Tables Vol C Tables 4.2.6.8 and 6.1.1.4'
H H 0.0000 0.0000 'International Tables Vol C Tables 4.2.6.8 and 6.1.1.4'
O O 0.0492 0.0322 'International Tables Vol C Tables 4.2.6.8 and 6.1.1.4'
Tb Tb -9.1472 9.1891 'International Tables Vol C Tables 4.2.6.8 and 6.1.1.4'

loop_
_geom_angle_atom_site_label_1
_geom_angle_atom_site_label_2
_geom_angle_atom_site_label_3
_geom_angle
_geom_angle_site_symmetry_1
_geom_angle_site_symmetry_3
O1 Tb1 O2 80.8(2) . 7_556
O1 Tb1 O6 93.8(3) . 5_666
O2 Tb1 O6 145.6(2) 7_556 5_666
O1 Tb1 O5 111.9(3) . 3_435
O2 Tb1 O5 77.2(2) 7_556 3_435
O6 Tb1 O5 134.9(2) 5_666 3_435
O1 Tb1 O4 83.1(3) . 2_646
O2 Tb1 O4 139.7(2) 7_556 2_646
O6 Tb1 O4 72.0(2) 5_666 2_646
O5 Tb1 O4 75.0(2) 3_435 2_646
O1 Tb1 O3 149.4(3) . 8_455
O2 Tb1 O3 80.6(2) 7_556 8_455
O6 Tb1 O3 88.0(3) 5_666 8_455
O5 Tb1 O3 87.3(3) 3_435 8_455
O4 Tb1 O3 126.1(2) 2_646 8_455
O1 Tb1 O10 75.8(4) . .
O2 Tb1 O10 73.3(3) 7_556 .
O6 Tb1 O10 72.5(3) 5_666 .
O5 Tb1 O10 147.8(3) 3_435 .
O4 Tb1 O10 136.9(3) 2_646 .
O3 Tb1 O10 75.7(3) 8_455 .
O1 Tb1 O4 157.3(2) . 8_455
O2 Tb1 O4 121.05(19) 7_556 8_455
O6 Tb1 O4 71.7(2) 5_666 8_455
O5 Tb1 O4 71.1(2) 3_435 8_455
O4 Tb1 O4 75.9(2) 2_646 8_455
O3 Tb1 O4 50.2(2) 8_455 8_455
O10 Tb1 O4 114.4(3) . 8_455
O1 Tb1 C8 169.8(3) . 8_455
O2 Tb1 C8 100.0(2) 7_556 8_455
O6 Tb1 C8 79.7(3) 5_666 8_455
O5 Tb1 C8 78.1(3) 3_435 8_455
O4 Tb1 C8 102.2(2) 2_646 8_455
O3 Tb1 C8 23.9(2) 8_455 8_455
O10 Tb1 C8 94.6(3) . 8_455
O4 Tb1 C8 26.3(2) 8_455 8_455
O1 Tb1 Tb1 123.5(2) . 7_546
O2 Tb1 Tb1 143.05(15) 7_556 7_546
O6 Tb1 Tb1 66.73(16) 5_666 7_546
O5 Tb1 Tb1 68.17(16) 3_435 7_546
O4 Tb1 Tb1 40.93(15) 2_646 7_546
O3 Tb1 Tb1 85.21(17) 8_455 7_546
O10 Tb1 Tb1 135.3(2) . 7_546
O4 Tb1 Tb1 35.02(12) 8_455 7_546
C8 Tb1 Tb1 61.29(19) 8_455 7_546
O2 C1 O1 126.8(10) . .
O2 C1 C2 116.4(8) . .
O1 C1 C2 116.7(9) . .
C7 C2 C3 119.6(9) . .
C7 C2 C1 120.9(9) . .
C3 C2 C1 119.5(9) . .
C4 C3 C2 120.0(9) . .
C4 C3 H3 120.0 . .
C2 C3 H3 120.0 . .
C3 C4 C5 120.6(10) . .
C3 C4 H4 119.7 . .
C5 C4 H4 119.7 . .
C6 C5 C4 117.4(10) . .
C6 C5 H5 121.3 . .
C4 C5 H5 121.3 . .
C7 C6 C5 122.7(9) . .
C7 C6 O7 123.4(8) . .
C5 C6 O7 114.0(8) . .
C6 C7 C2 119.4(9) . .
C6 C7 H7 120.3 . .
C2 C7 H7 120.3 . .
O3 C8 O4 121.6(9) . .
O3 C8 C9 119.6(8) . .
O4 C8 C9 118.8(9) . .
O3 C8 Tb1 52.9(5) . 8_556
O4 C8 Tb1 68.7(5) . 8_556
C9 C8 Tb1 171.9(7) . 8_556
C10 C9 C14 119.5(8) . .
C10 C9 C8 117.5(8) . .
C14 C9 C8 123.0(8) . .
C9 C10 C11 119.0(9) . .
C9 C10 H10 120.5 . .
C11 C10 H10 120.5 . .
O8 C11 C10 124.3(10) . .
O8 C11 C12 116.2(9) . .
C10 C11 C12 119.5(9) . .
C13 C12 C11 121.6(10) . .
C13 C12 H12 119.2 . .
C11 C12 H12 119.2 . .
C12 C13 C14 118.7(10) . .
C12 C13 H13 120.7 . .
C14 C13 H13 120.7 . .
C9 C14 C13 121.6(9) . .
C9 C14 H14 119.2 . .
C13 C14 H14 119.2 . .
O6 C15 O5 126.8(8) . .
O6 C15 C16 115.9(8) . .
O5 C15 C16 117.2(8) . .
C17 C16 C21 119.1(9) . .
C17 C16 C15 122.1(8) . .
C21 C16 C15 118.7(8) . .
C16 C17 C18 120.2(9) . .
C16 C17 H17 119.9 . .
C18 C17 H17 119.9 . .
C17 C18 C19 122.2(10) . .
C17 C18 H18 118.9 . .
C19 C18 H18 118.9 . .
C18 C19 C20 116.7(9) . .
C18 C19 H19 121.7 . .
C20 C19 H19 121.7 . .
C21 C20 O9 116.1(8) . .
C21 C20 C19 120.7(8) . .
O9 C20 C19 123.2(8) . .
C20 C21 C16 121.1(9) . .
C20 C21 H21 119.4 . .
C16 C21 H21 119.4 . .
O7 C22 C25 108.2(7) . .
O7 C22 H22A 110.1 . .
C25 C22 H22A 110.1 . .
O7 C22 H22B 110.1 . .
C25 C22 H22B 110.1 . .
H22A C22 H22B 108.4 . .
O8 C23 C27 103.6(9) . .
O8 C23 H23A 111.0 . .
C27 C23 H23A 111.0 . .
O8 C23 H23B 111.0 . .
C27 C23 H23B 111.0 . .
H23A C23 H23B 109.0 . .
O9 C24 C29 108.5(9) . .
O9 C24 H24A 110.0 . .
C29 C24 H24A 110.0 . .
O9 C24 H24B 110.0 . .
C29 C24 H24B 110.0 . .
H24A C24 H24B 108.4 . .
C26 C25 C30 121.3(8) . .
C26 C25 C22 119.8(8) . .
C30 C25 C22 118.8(8) . .
C25 C26 C27 118.5(9) . .
C25 C26 C31 120.2(9) . .
C27 C26 C31 121.2(9) . .
C28 C27 C26 120.9(8) . .
C28 C27 C23 118.7(9) . .
C26 C27 C23 120.2(9) . .
C27 C28 C29 120.4(8) . .
C27 C28 C32 120.4(9) . .
C29 C28 C32 119.3(10) . .
C28 C29 C30 119.6(8) . .
C28 C29 C24 118.7(9) . .
C30 C29 C24 121.5(9) . .
C29 C30 C25 119.1(8) . .
C29 C30 C33 120.3(9) . .
C25 C30 C33 120.6(8) . .
C26 C31 H31A 109.5 . .
C26 C31 H31B 109.5 . .
H31A C31 H31B 109.5 . .
C26 C31 H31C 109.5 . .
H31A C31 H31C 109.5 . .
H31B C31 H31C 109.5 . .
C28 C32 H32A 109.5 . .
C28 C32 H32B 109.5 . .
H32A C32 H32B 109.5 . .
C28 C32 H32C 109.5 . .
H32A C32 H32C 109.5 . .
H32B C32 H32C 109.5 . .
C30 C33 H33A 109.5 . .
C30 C33 H33B 109.5 . .
H33A C33 H33B 109.5 . .
C30 C33 H33C 109.5 . .
H33A C33 H33C 109.5 . .
H33B C33 H33C 109.5 . .
C1 O1 Tb1 156.7(7) . .
C1 O2 Tb1 152.0(7) . 7_556
C8 O3 Tb1 103.1(6) . 8_556
C8 O4 Tb1 170.9(6) . 2_666
C8 O4 Tb1 85.0(6) . 8_556
Tb1 O4 Tb1 104.1(2) 2_666 8_556
C15 O5 Tb1 135.8(6) . 3_565
C15 O6 Tb1 140.5(6) . 5_666
C6 O7 C22 115.8(7) . .
C11 O8 C23 118.7(8) . .
C20 O9 C24 119.0(8) . .
Tb1 O10 H10B 107.3 . .
Tb1 O10 H10A 110.1 . .
H10B O10 H10A 109.4 . .

loop_
_geom_bond_atom_site_label_1
_geom_bond_atom_site_label_2
_geom_bond_distance
_geom_bond_site_symmetry_2
Tb1 O1 2.272(6) .
Tb1 O2 2.294(6) 7_556
Tb1 O6 2.323(7) 5_666
Tb1 O5 2.354(6) 3_435
Tb1 O4 2.376(6) 2_646
Tb1 O3 2.377(6) 8_455
Tb1 O10 2.452(8) .
Tb1 O4 2.713(7) 8_455
Tb1 C8 2.901(10) 8_455
Tb1 Tb1 4.0174(9) 7_546
C1 O2 1.227(12) .
C1 O1 1.238(11) .
C1 C2 1.504(14) .
C2 C7 1.390(12) .
C2 C3 1.399(14) .
C3 C4 1.371(16) .
C3 H3 0.9300 .
C4 C5 1.413(14) .
C4 H4 0.9300 .
C5 C6 1.384(14) .
C5 H5 0.9300 .
C6 C7 1.363(13) .
C6 O7 1.411(11) .
C7 H7 0.9300 .
C8 O3 1.208(12) .
C8 O4 1.289(11) .
C8 C9 1.504(12) .
C8 Tb1 2.901(10) 8_556
C9 C10 1.405(12) .
C9 C14 1.364(13) .
C10 C11 1.399(13) .
C10 H10 0.9300 .
C11 O8 1.351(11) .
C11 C12 1.391(17) .
C12 C13 1.349(16) .
C12 H12 0.9300 .
C13 C14 1.403(14) .
C13 H13 0.9300 .
C14 H14 0.9300 .
C15 O6 1.220(11) .
C15 O5 1.268(10) .
C15 C16 1.514(13) .
C16 C17 1.388(14) .
C16 C21 1.388(12) .
C17 C18 1.347(17) .
C17 H17 0.9300 .
C18 C19 1.416(15) .
C18 H18 0.9300 .
C19 C20 1.408(14) .
C19 H19 0.9300 .
C20 C21 1.362(13) .
C20 O9 1.362(11) .
C21 H21 0.9300 .
C22 O7 1.419(11) .
C22 C25 1.510(11) .
C22 H22A 0.9700 .
C22 H22B 0.9700 .
C23 O8 1.444(14) .
C23 C27 1.537(12) .
C23 H23A 0.9700 .
C23 H23B 0.9700 .
C24 O9 1.440(13) .
C24 C29 1.491(14) .
C24 H24A 0.9700 .
C24 H24B 0.9700 .
C25 C26 1.384(12) .
C25 C30 1.404(13) .
C26 C27 1.413(13) .
C26 C31 1.512(14) .
C27 C28 1.371(14) .
C28 C29 1.404(13) .
C28 C32 1.527(13) .
C29 C30 1.401(12) .
C30 C33 1.513(12) .
C31 H31A 0.9600 .
C31 H31B 0.9600 .
C31 H31C 0.9600 .
C32 H32A 0.9600 .
C32 H32B 0.9600 .
C32 H32C 0.9600 .
C33 H33A 0.9600 .
C33 H33B 0.9600 .
C33 H33C 0.9600 .
O2 Tb1 2.294(6) 7_556
O3 Tb1 2.377(6) 8_556
O4 Tb1 2.376(6) 2_666
O4 Tb1 2.713(7) 8_556
O5 Tb1 2.354(6) 3_565
O6 Tb1 2.323(7) 5_666
O10 H10B 0.8510 .
O10 H10A 0.8507 .

loop_
_geom_torsion_atom_site_label_1
_geom_torsion_atom_site_label_2
_geom_torsion_atom_site_label_3
_geom_torsion_atom_site_label_4
_geom_torsion
_geom_torsion_site_symmetry_1
_geom_torsion_site_symmetry_4
O2 C1 C2 C7 17.3(14) . .
O1 C1 C2 C7 -160.1(10) . .
O2 C1 C2 C3 -162.0(9) . .
O1 C1 C2 C3 20.6(14) . .
C7 C2 C3 C4 -3.2(16) . .
C1 C2 C3 C4 176.2(10) . .
C2 C3 C4 C5 5.9(17) . .
C3 C4 C5 C6 -3.2(17) . .
C4 C5 C6 C7 -2.3(16) . .
C4 C5 C6 O7 179.4(9) . .
C5 C6 C7 C2 5.0(15) . .
O7 C6 C7 C2 -176.9(9) . .
C3 C2 C7 C6 -2.2(14) . .
C1 C2 C7 C6 178.5(9) . .
O3 C8 C9 C10 -23.5(14) . .
O4 C8 C9 C10 157.9(9) . .
Tb1 C8 C9 C10 -45(5) 8_556 .
O3 C8 C9 C14 154.9(11) . .
O4 C8 C9 C14 -23.6(14) . .
Tb1 C8 C9 C14 133(4) 8_556 .
C14 C9 C10 C11 1.4(15) . .
C8 C9 C10 C11 179.9(9) . .
C9 C10 C11 O8 179.3(10) . .
C9 C10 C11 C12 -0.7(16) . .
O8 C11 C12 C13 177.5(12) . .
C10 C11 C12 C13 -2.5(19) . .
C11 C12 C13 C14 5(2) . .
C10 C9 C14 C13 1.0(17) . .
C8 C9 C14 C13 -177.5(10) . .
C12 C13 C14 C9 -4.1(19) . .
O6 C15 C16 C17 164.4(10) . .
O5 C15 C16 C17 -15.3(14) . .
O6 C15 C16 C21 -17.0(13) . .
O5 C15 C16 C21 163.3(8) . .
C21 C16 C17 C18 0.5(17) . .
C15 C16 C17 C18 179.2(11) . .
C16 C17 C18 C19 -2(2) . .
C17 C18 C19 C20 1.2(19) . .
C18 C19 C20 C21 0.2(15) . .
C18 C19 C20 O9 179.4(11) . .
O9 C20 C21 C16 179.6(8) . .
C19 C20 C21 C16 -1.2(14) . .
C17 C16 C21 C20 0.8(14) . .
C15 C16 C21 C20 -177.8(8) . .
O7 C22 C25 C26 -91.0(10) . .
O7 C22 C25 C30 93.1(10) . .
C30 C25 C26 C27 3.4(14) . .
C22 C25 C26 C27 -172.3(9) . .
C30 C25 C26 C31 -178.5(10) . .
C22 C25 C26 C31 5.7(14) . .
C25 C26 C27 C28 -2.0(15) . .
C31 C26 C27 C28 180.0(10) . .
C25 C26 C27 C23 174.4(9) . .
C31 C26 C27 C23 -3.6(15) . .
O8 C23 C27 C28 69.4(12) . .
O8 C23 C27 C26 -107.1(11) . .
C26 C27 C28 C29 0.7(15) . .
C23 C27 C28 C29 -175.9(9) . .
C26 C27 C28 C32 -178.7(10) . .
C23 C27 C28 C32 4.8(15) . .
C27 C28 C29 C30 -0.7(15) . .
C32 C28 C29 C30 178.7(10) . .
C27 C28 C29 C24 173.9(10) . .
C32 C28 C29 C24 -6.8(15) . .
O9 C24 C29 C28 85.3(11) . .
O9 C24 C29 C30 -100.3(11) . .
C28 C29 C30 C25 2.1(14) . .
C24 C29 C30 C25 -172.3(9) . .
C28 C29 C30 C33 -178.5(9) . .
C24 C29 C30 C33 7.1(15) . .
C26 C25 C30 C29 -3.5(14) . .
C22 C25 C30 C29 172.3(9) . .
C26 C25 C30 C33 177.1(9) . .
C22 C25 C30 C33 -7.1(13) . .
O2 C1 O1 Tb1 40(3) . .
C2 C1 O1 Tb1 -142.8(18) . .
O2 Tb1 O1 C1 -5(2) 7_556 .
O6 Tb1 O1 C1 140(2) 5_666 .
O5 Tb1 O1 C1 -78(2) 3_435 .
O4 Tb1 O1 C1 -148(2) 2_646 .
O3 Tb1 O1 C1 48(3) 8_455 .
O10 Tb1 O1 C1 70(2) . .
O4 Tb1 O1 C1 -170.7(18) 8_455 .
C8 Tb1 O1 C1 90(3) 8_455 .
Tb1 Tb1 O1 C1 -155(2) 7_546 .
O1 C1 O2 Tb1 -91.0(16) . 7_556
C2 C1 O2 Tb1 91.8(14) . 7_556
O4 C8 O3 Tb1 2.3(11) . 8_556
C9 C8 O3 Tb1 -176.2(7) . 8_556
O3 C8 O4 Tb1 176(3) . 2_666
C9 C8 O4 Tb1 -6(5) . 2_666
Tb1 C8 O4 Tb1 178(100) 8_556 2_666
O3 C8 O4 Tb1 -1.9(10) . 8_556
C9 C8 O4 Tb1 176.6(8) . 8_556
O6 C15 O5 Tb1 16.5(16) . 3_565
C16 C15 O5 Tb1 -163.8(6) . 3_565
O5 C15 O6 Tb1 -20.6(18) . 5_666
C16 C15 O6 Tb1 159.7(7) . 5_666
C7 C6 O7 C22 -7.8(14) . .
C5 C6 O7 C22 170.5(9) . .
C25 C22 O7 C6 173.9(8) . .
C10 C11 O8 C23 -17.2(17) . .
C12 C11 O8 C23 162.8(11) . .
C27 C23 O8 C11 -160.6(10) . .
C21 C20 O9 C24 -178.7(9) . .
C19 C20 O9 C24 2.2(14) . .
C29 C24 O9 C20 -166.5(8) . .

loop_
_platon_squeeze_void_nr
_platon_squeeze_void_average_x
_platon_squeeze_void_average_y
_platon_squeeze_void_average_z
_platon_squeeze_void_volume
_platon_squeeze_void_count_electrons
_platon_squeeze_void_content
1 0.392 0.859 0.250 1413 308 ' '
2 0.392 0.137 0.750 1413 308 ' '
